data_7021595
loop_
_publ_author_name
'Chai, Jianfang'
'Abboud, Khalil A.'
'Miller, Stephen A.'

_publ_section_title
;
 Sterically expanded CGC catalysts: substituent effects on ethylene and
 \a-olefin polymerization.
;
_journal_issue 25
_journal_name_full 'Dalton transactions (Cambridge, England : 2003)'
_journal_page_first 9139
_journal_page_last 9147
_journal_paper_doi 10.1039/c3dt50163a
_journal_volume 42
_journal_year 2013
_chemical_formula_sum 'C29 H41 Cl2 N Si Zr'
_chemical_formula_weight 593.84
_chemical_name_systematic
;
?
;
_space_group_IT_number 14
_symmetry_cell_setting monoclinic
_symmetry_space_group_name_Hall '-P 2yn'
_symmetry_space_group_name_H-M 'P 1 21/n 1'
_atom_sites_solution_hydrogens geom
_atom_sites_solution_primary direct
_atom_sites_solution_secondary difmap
_audit_creation_method SHELXL-97
_audit_update_record
;
2009-08-25 # Formatted by publCIF
;
_cell_angle_alpha 90.00
_cell_angle_beta 97.953(2)
_cell_angle_gamma 90.00
_cell_formula_units_Z 4
_cell_length_a 14.702(2)
_cell_length_b 11.0049(18)
_cell_length_c 18.445(3)
_cell_measurement_reflns_used 87
_cell_measurement_temperature 100(2)
_cell_measurement_theta_max 28.0
_cell_measurement_theta_min 2.0
_cell_volume 2955.6(8)
_computing_cell_refinement 'Bruker APEX2'
_computing_data_collection 'Bruker APEX2 (Bruker, 2008)'
_computing_data_reduction 'Bruker SAINT (Bruker, 2008)'
_computing_molecular_graphics 'Bruker SHELXTL'
_computing_publication_material 'Bruker SHELXTL'
_computing_structure_refinement 'Bruker SHELXTL'
_computing_structure_solution 'Bruker SHELXTL (Bruker, 2008)'
_diffrn_ambient_temperature 100(2)
_diffrn_measured_fraction_theta_full 0.999
_diffrn_measured_fraction_theta_max 0.999
_diffrn_measurement_device_type 'Bruker APEX-II CCD'
_diffrn_measurement_method '\w scans'
_diffrn_radiation_monochromator graphite
_diffrn_radiation_source 'fine-focus sealed tube'
_diffrn_radiation_type MoK\a
_diffrn_radiation_wavelength 0.71073
_diffrn_reflns_av_R_equivalents 0.0574
_diffrn_reflns_av_sigmaI/netI 0.0539
_diffrn_reflns_limit_h_max 19
_diffrn_reflns_limit_h_min -19
_diffrn_reflns_limit_k_max 14
_diffrn_reflns_limit_k_min -14
_diffrn_reflns_limit_l_max 23
_diffrn_reflns_limit_l_min -23
_diffrn_reflns_number 27817
_diffrn_reflns_theta_full 27.50
_diffrn_reflns_theta_max 27.50
_diffrn_reflns_theta_min 1.66
_exptl_absorpt_coefficient_mu 0.611
_exptl_absorpt_correction_T_max 0.9867
_exptl_absorpt_correction_T_min 0.8490
_exptl_absorpt_correction_type numerical
_exptl_absorpt_process_details 'based on measured indexed crystal faces, Bruker SHELXTL v6.12 (Bruker 2007)'
_exptl_crystal_colour yellow
_exptl_crystal_density_diffrn 1.335
_exptl_crystal_density_method 'not measured'
_exptl_crystal_description plates
_exptl_crystal_F_000 1240
_exptl_crystal_size_max 0.28
_exptl_crystal_size_mid 0.26
_exptl_crystal_size_min 0.02
_refine_diff_density_max 1.041
_refine_diff_density_min -0.783
_refine_diff_density_rms 0.075
_refine_ls_extinction_method none
_refine_ls_goodness_of_fit_ref 1.010
_refine_ls_hydrogen_treatment constr
_refine_ls_matrix_type full
_refine_ls_number_parameters 317
_refine_ls_number_reflns 6770
_refine_ls_number_restraints 0
_refine_ls_restrained_S_all 1.010
_refine_ls_R_factor_all 0.0559
_refine_ls_R_factor_gt 0.0331
_refine_ls_shift/su_max 0.001
_refine_ls_shift/su_mean 0.000
_refine_ls_structure_factor_coef Fsqd
_refine_ls_weighting_details 'calc w=1/[\s^2^(Fo^2^)+(0.0353P)^2^+0.3478P] where P=(Fo^2^+2Fc^2^)/3'
_refine_ls_weighting_scheme calc
_refine_ls_wR_factor_gt 0.0734
_refine_ls_wR_factor_ref 0.0808
_reflns_number_gt 4953
_reflns_number_total 6770
_reflns_threshold_expression I>2\s(I)
_cod_data_source_file c3dt50163a.txt
_cod_data_source_block jfc3_complex4
_cod_depositor_comments
;
The following automatic conversions were performed:

'_symmetry_cell_setting' value 'Monoclinic' changed to 'monoclinic'
according to /home/saulius/struct/CIF-dictionaries/cif_core.dic
dictionary named 'cif_core.dic' version 2.4.2 from
2011-04-26.

'_exptl_absorpt_correction_type' value 'Numerical'
changed to 'numerical' according to
/home/saulius/struct/CIF-dictionaries/cif_core.dic dictionary named
'cif_core.dic' version 2.4.2 from 2011-04-26.

Automatic conversion script
Id: cif_fix_values 1891 2012-01-12 08:04:46Z andrius 
;
_cod_original_sg_symbol_H-M P21/n
_cod_database_code 7021595

loop_
_symmetry_equiv_pos_as_xyz
'x, y, z'
'-x+1/2, y+1/2, -z+1/2'
'-x, -y, -z'
'x-1/2, -y-1/2, z-1/2'

loop_
_atom_site_label
_atom_site_type_symbol
_atom_site_fract_x
_atom_site_fract_y
_atom_site_fract_z
_atom_site_U_iso_or_equiv
_atom_site_adp_type
_atom_site_occupancy
_atom_site_symmetry_multiplicity
_atom_site_calc_flag
_atom_site_refinement_flags
Zr1 Zr 0.410974(15) 0.77263(2) 0.096724(12) 0.01473(7) Uani 1 1 d .
Cl1 Cl 0.38872(4) 0.77774(6) -0.03478(3) 0.02276(14) Uani 1 1 d .
Cl2 Cl 0.57129(4) 0.73100(6) 0.13061(3) 0.02650(14) Uani 1 1 d .
Si1 Si 0.26483(5) 0.69848(6) 0.18517(4) 0.01669(15) Uani 1 1 d .
N1 N 0.33883(13) 0.63036(17) 0.13067(10) 0.0175(4) Uani 1 1 d .
C1 C 0.30854(15) 0.8552(2) 0.17233(12) 0.0153(5) Uani 1 1 d .
C2 C 0.39780(16) 0.8982(2) 0.20746(12) 0.0154(5) Uani 1 1 d .
C3 C 0.45303(16) 0.8650(2) 0.27341(12) 0.0168(5) Uani 1 1 d .
H3A H 0.4316 0.8044 0.3036 0.020 Uiso 1 1 calc R
C4 C 0.53738(16) 0.9186(2) 0.29507(12) 0.0179(5) Uani 1 1 d .
C5 C 0.59118(17) 0.8774(2) 0.36781(13) 0.0225(5) Uani 1 1 d .
C6 C 0.6896(2) 0.9246(3) 0.37504(19) 0.0568(10) Uani 1 1 d .
H6A H 0.7168 0.9182 0.4271 0.068 Uiso 1 1 calc R
H6B H 0.7251 0.8703 0.3467 0.068 Uiso 1 1 calc R
C7 C 0.7016(2) 1.0457(4) 0.35175(18) 0.0610(11) Uani 1 1 d .
H7A H 0.7681 1.0644 0.3593 0.073 Uiso 1 1 calc R
H7B H 0.6718 1.1010 0.3837 0.073 Uiso 1 1 calc R
C8 C 0.66390(18) 1.0741(3) 0.27233(14) 0.0295(6) Uani 1 1 d .
C9 C 0.57164(17) 1.0092(2) 0.24998(13) 0.0202(5) Uani 1 1 d .
C10 C 0.52074(17) 1.0395(2) 0.18413(13) 0.0205(5) Uani 1 1 d .
H10A H 0.5441 1.0977 0.1534 0.025 Uiso 1 1 calc R
C11 C 0.43466(16) 0.9856(2) 0.16170(12) 0.0162(5) Uani 1 1 d .
C12 C 0.36667(16) 1.0046(2) 0.09832(12) 0.0162(5) Uani 1 1 d .
C13 C 0.36500(17) 1.0847(2) 0.03789(13) 0.0199(5) Uani 1 1 d .
H13A H 0.4174 1.1319 0.0316 0.024 Uiso 1 1 calc R
C14 C 0.28659(17) 1.0924(2) -0.01092(13) 0.0229(6) Uani 1 1 d .
H14A H 0.2850 1.1459 -0.0515 0.027 Uiso 1 1 calc R
C15 C 0.20712(17) 1.0226(2) -0.00292(13) 0.0211(5) Uani 1 1 d .
C16 C 0.20942(16) 0.9396(2) 0.05336(12) 0.0189(5) Uani 1 1 d .
H16A H 0.1579 0.8889 0.0566 0.023 Uiso 1 1 calc R
C17 C 0.28889(16) 0.9301(2) 0.10652(12) 0.0165(5) Uani 1 1 d .
C18 C 0.5972(2) 0.7399(3) 0.37164(17) 0.0461(8) Uani 1 1 d .
H18A H 0.5360 0.7060 0.3737 0.069 Uiso 1 1 calc R
H18B H 0.6386 0.7158 0.4156 0.069 Uiso 1 1 calc R
H18C H 0.6210 0.7090 0.3281 0.069 Uiso 1 1 calc R
C19 C 0.5428(2) 0.9237(3) 0.43056(15) 0.0453(8) Uani 1 1 d .
H19A H 0.4805 0.8903 0.4257 0.068 Uiso 1 1 calc R
H19B H 0.5398 1.0126 0.4289 0.068 Uiso 1 1 calc R
H19C H 0.5772 0.8979 0.4774 0.068 Uiso 1 1 calc R
C20 C 0.73042(19) 1.0366(3) 0.21991(18) 0.0446(8) Uani 1 1 d .
H20A H 0.7365 0.9479 0.2201 0.067 Uiso 1 1 calc R
H20B H 0.7906 1.0735 0.2356 0.067 Uiso 1 1 calc R
H20C H 0.7070 1.0644 0.1704 0.067 Uiso 1 1 calc R
C21 C 0.6516(2) 1.2126(3) 0.2675(2) 0.0543(10) Uani 1 1 d .
H21A H 0.6309 1.2358 0.2166 0.082 Uiso 1 1 calc R
H21B H 0.7103 1.2524 0.2844 0.082 Uiso 1 1 calc R
H21C H 0.6058 1.2379 0.2983 0.082 Uiso 1 1 calc R
C22 C 0.11956(18) 1.0495(3) -0.05290(15) 0.0316(6) Uani 1 1 d .
H22A H 0.0750 0.9831 -0.0494 0.038 Uiso 1 1 calc R
H22B H 0.1325 1.0533 -0.1041 0.038 Uiso 1 1 calc R
C23 C 0.0776(2) 1.1703(3) -0.03268(18) 0.0463(8) Uani 1 1 d .
H23A H 0.0210 1.1858 -0.0661 0.069 Uiso 1 1 calc R
H23B H 0.1214 1.2363 -0.0366 0.069 Uiso 1 1 calc R
H23C H 0.0635 1.1660 0.0177 0.069 Uiso 1 1 calc R
C24 C 0.35102(18) 0.4973(2) 0.11711(14) 0.0233(6) Uani 1 1 d .
C25 C 0.4046(2) 0.4814(2) 0.05205(16) 0.0333(7) Uani 1 1 d .
H25A H 0.4653 0.5190 0.0636 0.050 Uiso 1 1 calc R
H25B H 0.3710 0.5204 0.0086 0.050 Uiso 1 1 calc R
H25C H 0.4118 0.3946 0.0424 0.050 Uiso 1 1 calc R
C26 C 0.4052(2) 0.4392(3) 0.18497(16) 0.0377(7) Uani 1 1 d .
H26A H 0.3706 0.4474 0.2265 0.057 Uiso 1 1 calc R
H26B H 0.4646 0.4800 0.1964 0.057 Uiso 1 1 calc R
H26C H 0.4150 0.3529 0.1755 0.057 Uiso 1 1 calc R
C27 C 0.25740(19) 0.4361(2) 0.09898(16) 0.0343(7) Uani 1 1 d .
H27A H 0.2245 0.4404 0.1416 0.051 Uiso 1 1 calc R
H27B H 0.2659 0.3509 0.0862 0.051 Uiso 1 1 calc R
H27C H 0.2217 0.4779 0.0575 0.051 Uiso 1 1 calc R
C28 C 0.28188(19) 0.6461(2) 0.28194(13) 0.0266(6) Uani 1 1 d .
H28A H 0.2543 0.5655 0.2850 0.040 Uiso 1 1 calc R
H28B H 0.2526 0.7035 0.3121 0.040 Uiso 1 1 calc R
H28C H 0.3478 0.6416 0.2998 0.040 Uiso 1 1 calc R
C29 C 0.13957(16) 0.6845(2) 0.15146(14) 0.0259(6) Uani 1 1 d .
H29A H 0.1178 0.6044 0.1647 0.039 Uiso 1 1 calc R
H29B H 0.1293 0.6938 0.0981 0.039 Uiso 1 1 calc R
H29C H 0.1059 0.7479 0.1739 0.039 Uiso 1 1 calc R

loop_
_atom_site_aniso_label
_atom_site_aniso_U_11
_atom_site_aniso_U_22
_atom_site_aniso_U_33
_atom_site_aniso_U_23
_atom_site_aniso_U_13
_atom_site_aniso_U_12
Zr1 0.01516(12) 0.01681(12) 0.01297(11) 0.00136(10) 0.00460(8) 0.00095(10)
Cl1 0.0270(3) 0.0280(3) 0.0139(3) 0.0008(3) 0.0053(2) -0.0004(3)
Cl2 0.0175(3) 0.0347(4) 0.0274(3) 0.0001(3) 0.0034(2) 0.0055(3)
Si1 0.0182(3) 0.0171(4) 0.0157(3) 0.0005(3) 0.0056(3) -0.0022(3)
N1 0.0210(11) 0.016(1) 0.0163(10) 0.0011(8) 0.0051(8) 0.0010(8)
C1 0.0163(12) 0.0163(12) 0.0140(11) -0.0020(9) 0.0049(9) 0.0017(9)
C2 0.0183(12) 0.0149(12) 0.0140(11) -0.0001(9) 0.0053(9) -0.0005(9)
C3 0.0208(13) 0.0165(12) 0.0141(12) 0.0018(9) 0.0061(10) 0.001(1)
C4 0.0207(13) 0.0206(13) 0.0130(12) -0.0016(9) 0.0043(10) 0.0027(10)
C5 0.0205(13) 0.0295(15) 0.0171(12) 0.0045(11) 0.0007(10) 0.0014(11)
C6 0.039(2) 0.074(3) 0.050(2) 0.0304(19) -0.0182(16) -0.0186(18)
C7 0.049(2) 0.091(3) 0.0373(19) 0.0187(19) -0.0162(16) -0.038(2)
C8 0.0258(15) 0.0376(17) 0.0235(14) 0.0048(12) -0.0022(11) -0.0144(12)
C9 0.0206(13) 0.0226(13) 0.0177(12) -0.0033(10) 0.0033(10) -0.0035(10)
C10 0.0236(13) 0.0202(13) 0.0185(12) 0.0031(10) 0.0054(10) -0.0052(10)
C11 0.0206(13) 0.0157(12) 0.0130(11) 0.0013(9) 0.0052(10) 0.0003(9)
C12 0.0199(13) 0.0155(12) 0.0136(12) -0.0006(9) 0.0038(10) -0.0006(10)
C13 0.0225(13) 0.0185(13) 0.0193(12) 0.0022(10) 0.0051(10) -0.0025(10)
C14 0.0271(14) 0.0223(14) 0.0198(13) 0.0063(10) 0.0051(11) 0.0023(11)
C15 0.0218(13) 0.0231(14) 0.0179(12) -0.0002(10) 0.0011(10) 0.0032(10)
C16 0.0182(12) 0.0198(13) 0.0190(12) -0.0025(10) 0.0037(10) 0.001(1)
C17 0.0189(12) 0.0161(12) 0.0156(12) -0.0009(9) 0.0057(10) 0.0023(10)
C18 0.059(2) 0.0386(19) 0.0370(17) 0.0090(14) -0.0065(15) 0.0128(16)
C19 0.051(2) 0.068(2) 0.0163(14) 0.0025(14) 0.0015(13) 0.0161(17)
C20 0.0202(16) 0.060(2) 0.053(2) 0.0013(17) 0.0062(14) -0.0107(15)
C21 0.052(2) 0.046(2) 0.064(2) -0.0182(18) 0.0060(18) -0.0259(17)
C22 0.0286(15) 0.0351(16) 0.0297(15) 0.0068(13) -0.0005(12) 0.0024(13)
C23 0.0308(17) 0.0433(19) 0.063(2) 0.0135(17) 0.0013(16) 0.0111(15)
C24 0.0300(15) 0.0145(12) 0.0274(14) 0.001(1) 0.0110(11) 0.0025(11)
C25 0.0427(18) 0.0224(14) 0.0388(17) -0.0033(12) 0.0197(14) 0.0041(13)
C26 0.051(2) 0.0251(15) 0.0370(17) 0.0074(13) 0.0078(15) 0.0119(14)
C27 0.0409(17) 0.0193(14) 0.0450(18) -0.0068(13) 0.0138(14) -0.0062(12)
C28 0.0383(16) 0.0217(14) 0.0216(14) 0.0013(11) 0.0101(12) -0.0078(12)
C29 0.0206(14) 0.0242(14) 0.0332(15) -0.0015(11) 0.0051(11) -0.0028(11)

loop_
_atom_type_symbol
_atom_type_description
_atom_type_scat_dispersion_real
_atom_type_scat_dispersion_imag
_atom_type_scat_source
C C 0.0033 0.0016 'International Tables Vol C Tables 4.2.6.8 and 6.1.1.4'
H H 0.0000 0.0000 'International Tables Vol C Tables 4.2.6.8 and 6.1.1.4'
N N 0.0061 0.0033 'International Tables Vol C Tables 4.2.6.8 and 6.1.1.4'
Si Si 0.0817 0.0704 'International Tables Vol C Tables 4.2.6.8 and 6.1.1.4'
Cl Cl 0.1484 0.1585 'International Tables Vol C Tables 4.2.6.8 and 6.1.1.4'
Zr Zr -2.9673 0.5597 'International Tables Vol C Tables 4.2.6.8 and 6.1.1.4'

loop_
_geom_angle_atom_site_label_1
_geom_angle_atom_site_label_2
_geom_angle_atom_site_label_3
_geom_angle
N1 Zr1 C1 73.36(8)
N1 Zr1 Cl2 107.93(6)
C1 Zr1 Cl2 126.98(6)
N1 Zr1 Cl1 108.92(6)
C1 Zr1 Cl1 125.17(6)
Cl2 Zr1 Cl1 105.03(2)
N1 Zr1 C2 94.09(7)
C1 Zr1 C2 34.79(7)
Cl2 Zr1 C2 94.43(6)
Cl1 Zr1 C2 142.95(6)
N1 Zr1 C17 95.75(8)
C1 Zr1 C17 34.64(7)
Cl2 Zr1 C17 142.86(6)
Cl1 Zr1 C17 93.29(5)
C2 Zr1 C17 54.81(7)
N1 Zr1 C11 125.85(7)
C1 Zr1 C11 56.36(7)
Cl2 Zr1 C11 89.32(5)
Cl1 Zr1 C11 115.44(5)
C2 Zr1 C11 32.35(7)
C17 Zr1 C11 53.55(7)
N1 Zr1 C12 126.93(7)
C1 Zr1 C12 56.23(7)
Cl2 Zr1 C12 114.69(5)
Cl1 Zr1 C12 89.39(5)
C2 Zr1 C12 53.66(7)
C17 Zr1 C12 32.15(7)
C11 Zr1 C12 31.82(7)
N1 Zr1 Si1 34.67(5)
C1 Zr1 Si1 38.69(6)
Cl2 Zr1 Si1 124.14(2)
Cl1 Zr1 Si1 123.38(2)
C2 Zr1 Si1 63.95(5)
C17 Zr1 Si1 64.85(5)
C11 Zr1 Si1 93.12(5)
C12 Zr1 Si1 93.49(5)
N1 Si1 C28 114.00(11)
N1 Si1 C1 94.05(9)
C28 Si1 C1 113.91(11)
N1 Si1 C29 115.89(11)
C28 Si1 C29 106.84(12)
C1 Si1 C29 112.03(11)
N1 Si1 Zr1 41.51(6)
C28 Si1 Zr1 126.70(9)
C1 Si1 Zr1 52.54(7)
C29 Si1 Zr1 126.30(9)
C24 N1 Si1 127.75(15)
C24 N1 Zr1 128.27(15)
Si1 N1 Zr1 103.82(9)
C2 C1 C17 104.36(19)
C2 C1 Si1 123.18(17)
C17 C1 Si1 126.44(17)
C2 C1 Zr1 77.30(12)
C17 C1 Zr1 78.25(12)
Si1 C1 Zr1 88.77(9)
C3 C2 C11 117.4(2)
C3 C2 C1 132.3(2)
C11 C2 C1 110.2(2)
C3 C2 Zr1 117.45(15)
C11 C2 Zr1 79.12(13)
C1 C2 Zr1 67.91(12)
C4 C3 C2 121.6(2)
C4 C3 H3A 119.2
C2 C3 H3A 119.2
C3 C4 C9 120.2(2)
C3 C4 C5 117.5(2)
C9 C4 C5 122.3(2)
C18 C5 C6 106.7(3)
C18 C5 C19 109.2(2)
C6 C5 C19 110.8(3)
C18 C5 C4 110.9(2)
C6 C5 C4 110.2(2)
C19 C5 C4 109.1(2)
C7 C6 C5 116.7(3)
C7 C6 H6A 108.1
C5 C6 H6A 108.1
C7 C6 H6B 108.1
C5 C6 H6B 108.1
H6A C6 H6B 107.3
C6 C7 C8 116.1(3)
C6 C7 H7A 108.3
C8 C7 H7A 108.3
C6 C7 H7B 108.3
C8 C7 H7B 108.3
H7A C7 H7B 107.4
C20 C8 C7 111.9(3)
C20 C8 C21 108.2(3)
C7 C8 C21 106.5(3)
C20 C8 C9 108.9(2)
C7 C8 C9 110.6(2)
C21 C8 C9 110.7(2)
C10 C9 C4 119.2(2)
C10 C9 C8 118.4(2)
C4 C9 C8 122.4(2)
C9 C10 C11 120.9(2)
C9 C10 H10A 119.5
C11 C10 H10A 119.5
C10 C11 C2 120.5(2)
C10 C11 C12 132.1(2)
C2 C11 C12 107.3(2)
C10 C11 Zr1 124.48(16)
C2 C11 Zr1 68.53(13)
C12 C11 Zr1 74.17(13)
C13 C12 C17 120.8(2)
C13 C12 C11 131.3(2)
C17 C12 C11 107.77(19)
C13 C12 Zr1 124.79(15)
C17 C12 Zr1 69.45(12)
C11 C12 Zr1 74.01(13)
C14 C13 C12 118.6(2)
C14 C13 H13A 120.7
C12 C13 H13A 120.7
C13 C14 C15 122.0(2)
C13 C14 H14A 119.0
C15 C14 H14A 119.0
C16 C15 C14 120.0(2)
C16 C15 C22 121.4(2)
C14 C15 C22 118.4(2)
C15 C16 C17 120.0(2)
C15 C16 H16A 120.0
C17 C16 H16A 120.0
C16 C17 C12 118.5(2)
C16 C17 C1 131.5(2)
C12 C17 C1 110.0(2)
C16 C17 Zr1 121.82(15)
C12 C17 Zr1 78.39(13)
C1 C17 Zr1 67.10(12)
C5 C18 H18A 109.5
C5 C18 H18B 109.5
H18A C18 H18B 109.5
C5 C18 H18C 109.5
H18A C18 H18C 109.5
H18B C18 H18C 109.5
C5 C19 H19A 109.5
C5 C19 H19B 109.5
H19A C19 H19B 109.5
C5 C19 H19C 109.5
H19A C19 H19C 109.5
H19B C19 H19C 109.5
C8 C20 H20A 109.5
C8 C20 H20B 109.5
H20A C20 H20B 109.5
C8 C20 H20C 109.5
H20A C20 H20C 109.5
H20B C20 H20C 109.5
C8 C21 H21A 109.5
C8 C21 H21B 109.5
H21A C21 H21B 109.5
C8 C21 H21C 109.5
H21A C21 H21C 109.5
H21B C21 H21C 109.5
C15 C22 C23 111.1(2)
C15 C22 H22A 109.4
C23 C22 H22A 109.4
C15 C22 H22B 109.4
C23 C22 H22B 109.4
H22A C22 H22B 108.0
C22 C23 H23A 109.5
C22 C23 H23B 109.5
H23A C23 H23B 109.5
C22 C23 H23C 109.5
H23A C23 H23C 109.5
H23B C23 H23C 109.5
N1 C24 C27 110.0(2)
N1 C24 C26 109.4(2)
C27 C24 C26 110.3(2)
N1 C24 C25 109.1(2)
C27 C24 C25 108.9(2)
C26 C24 C25 109.1(2)
C24 C25 H25A 109.5
C24 C25 H25B 109.5
H25A C25 H25B 109.5
C24 C25 H25C 109.5
H25A C25 H25C 109.5
H25B C25 H25C 109.5
C24 C26 H26A 109.5
C24 C26 H26B 109.5
H26A C26 H26B 109.5
C24 C26 H26C 109.5
H26A C26 H26C 109.5
H26B C26 H26C 109.5
C24 C27 H27A 109.5
C24 C27 H27B 109.5
H27A C27 H27B 109.5
C24 C27 H27C 109.5
H27A C27 H27C 109.5
H27B C27 H27C 109.5
Si1 C28 H28A 109.5
Si1 C28 H28B 109.5
H28A C28 H28B 109.5
Si1 C28 H28C 109.5
H28A C28 H28C 109.5
H28B C28 H28C 109.5
Si1 C29 H29A 109.5
Si1 C29 H29B 109.5
H29A C29 H29B 109.5
Si1 C29 H29C 109.5
H29A C29 H29C 109.5
H29B C29 H29C 109.5

loop_
_geom_bond_atom_site_label_1
_geom_bond_atom_site_label_2
_geom_bond_distance
Zr1 N1 2.0376(19)
Zr1 C1 2.370(2)
Zr1 Cl2 2.3975(7)
Zr1 Cl1 2.4029(7)
Zr1 C2 2.496(2)
Zr1 C17 2.519(2)
Zr1 C11 2.633(2)
Zr1 C12 2.635(2)
Zr1 Si1 2.9855(7)
Si1 N1 1.749(2)
Si1 C28 1.860(2)
Si1 C1 1.867(2)
Si1 C29 1.867(2)
N1 C24 1.500(3)
C1 C2 1.460(3)
C1 C17 1.463(3)
C2 C3 1.414(3)
C2 C11 1.435(3)
C3 C4 1.381(3)
C3 H3A 0.9500
C4 C9 1.434(3)
C4 C5 1.529(3)
C5 C18 1.517(4)
C5 C6 1.527(4)
C5 C19 1.527(4)
C6 C7 1.418(5)
C6 H6A 0.9900
C6 H6B 0.9900
C7 C8 1.525(4)
C7 H7A 0.9900
C7 H7B 0.9900
C8 C20 1.524(4)
C8 C21 1.535(4)
C8 C9 1.538(3)
C9 C10 1.377(3)
C10 C11 1.407(3)
C10 H10A 0.9500
C11 C12 1.444(3)
C12 C13 1.419(3)
C12 C17 1.432(3)
C13 C14 1.364(3)
C13 H13A 0.9500
C14 C15 1.423(3)
C14 H14A 0.9500
C15 C16 1.379(3)
C15 C22 1.505(3)
C16 C17 1.422(3)
C16 H16A 0.9500
C18 H18A 0.9800
C18 H18B 0.9800
C18 H18C 0.9800
C19 H19A 0.9800
C19 H19B 0.9800
C19 H19C 0.9800
C20 H20A 0.9800
C20 H20B 0.9800
C20 H20C 0.9800
C21 H21A 0.9800
C21 H21B 0.9800
C21 H21C 0.9800
C22 C23 1.533(4)
C22 H22A 0.9900
C22 H22B 0.9900
C23 H23A 0.9800
C23 H23B 0.9800
C23 H23C 0.9800
C24 C27 1.527(4)
C24 C26 1.527(4)
C24 C25 1.534(3)
C25 H25A 0.9800
C25 H25B 0.9800
C25 H25C 0.9800
C26 H26A 0.9800
C26 H26B 0.9800
C26 H26C 0.9800
C27 H27A 0.9800
C27 H27B 0.9800
C27 H27C 0.9800
C28 H28A 0.9800
C28 H28B 0.9800
C28 H28C 0.9800
C29 H29A 0.9800
C29 H29B 0.9800
C29 H29C 0.9800
